data_4109684
loop_
_publ_author_name
'Bradley O. Ashburn'
'Rich G. Carter'
'Lev N. Zakharov'

_publ_section_title
;
 Synthesis of Tetra-ortho-substituted, Phosphorus-Containing and
 Carbonyl-Containing Biaryls Utilizing a Diels-Alder Approach
;
_journal_name_full 'Journal of the American Chemical Society'
_journal_page_first 9109
_journal_page_last 9116
_journal_paper_doi 10.1021/ja071163r
_journal_volume 129
_journal_year 2007
_chemical_formula_sum 'C39 H46 N O4 P'
_chemical_formula_weight 623.74
_chemical_name_systematic
; 
 ? 
;
_space_group_IT_number 15
_symmetry_cell_setting monoclinic
_symmetry_space_group_name_Hall '-C 2yc'
_symmetry_space_group_name_H-M 'C 1 2/c 1'
_atom_sites_solution_hydrogens geom
_atom_sites_solution_primary direct
_atom_sites_solution_secondary difmap
_audit_creation_method SHELXL-97
_cell_angle_alpha 90.00
_cell_angle_beta 108.5970(10)
_cell_angle_gamma 90.00
_cell_formula_units_Z 8
_cell_length_a 27.0204(14)
_cell_length_b 13.7732(7)
_cell_length_c 18.9387(10)
_cell_measurement_reflns_used 7381
_cell_measurement_temperature 153(2)
_cell_measurement_theta_max 27.65
_cell_measurement_theta_min 2.27
_cell_volume 6680.2(6)
_computing_cell_refinement 'Bruker SMART'
_computing_data_collection 'Bruker SMART'
_computing_data_reduction 'Bruker SAINT'
_computing_molecular_graphics 'Bruker SHELXTL'
_computing_publication_material 'Bruker SHELXTL'
_computing_structure_refinement 'SHELXL-97 (Sheldrick, 1997)'
_computing_structure_solution 'SHELXS-97 (Sheldrick, 1990)'
_diffrn_ambient_temperature 153(2)
_diffrn_measured_fraction_theta_full 0.952
_diffrn_measured_fraction_theta_max 0.952
_diffrn_measurement_device_type 'CCD area detector'
_diffrn_measurement_method 'phi and omega scans'
_diffrn_radiation_monochromator graphite
_diffrn_radiation_source 'fine-focus sealed tube'
_diffrn_radiation_type MoK\a
_diffrn_radiation_wavelength 0.71073
_diffrn_reflns_av_R_equivalents 0.0263
_diffrn_reflns_av_sigmaI/netI 0.0276
_diffrn_reflns_limit_h_max 35
_diffrn_reflns_limit_h_min -35
_diffrn_reflns_limit_k_max 18
_diffrn_reflns_limit_k_min -17
_diffrn_reflns_limit_l_max 25
_diffrn_reflns_limit_l_min -24
_diffrn_reflns_number 28657
_diffrn_reflns_theta_full 28.28
_diffrn_reflns_theta_max 28.28
_diffrn_reflns_theta_min 1.59
_exptl_absorpt_coefficient_mu 0.124
_exptl_absorpt_correction_T_max 1.000
_exptl_absorpt_correction_T_min 0.830
_exptl_absorpt_correction_type multi-scan
_exptl_absorpt_process_details SADABS
_exptl_crystal_colour colorless
_exptl_crystal_density_diffrn 1.240
_exptl_crystal_density_meas 0
_exptl_crystal_description block
_exptl_crystal_F_000 2672
_exptl_crystal_size_max 0.24
_exptl_crystal_size_mid 0.20
_exptl_crystal_size_min 0.14
_refine_diff_density_max 0.459
_refine_diff_density_min -0.219
_refine_diff_density_rms 0.050
_refine_ls_extinction_method none
_refine_ls_goodness_of_fit_ref 1.024
_refine_ls_hydrogen_treatment refall
_refine_ls_matrix_type full
_refine_ls_number_parameters 590
_refine_ls_number_reflns 7906
_refine_ls_number_restraints 0
_refine_ls_restrained_S_all 1.024
_refine_ls_R_factor_all 0.0566
_refine_ls_R_factor_gt 0.0448
_refine_ls_shift/su_max 0.000
_refine_ls_shift/su_mean 0.000
_refine_ls_structure_factor_coef Fsqd
_refine_ls_weighting_details 'calc w=1/[\s^2^(Fo^2^)+(0.0640P)^2^+3.9476P] where P=(Fo^2^+2Fc^2^)/3'
_refine_ls_weighting_scheme calc
_refine_ls_wR_factor_gt 0.1101
_refine_ls_wR_factor_ref 0.1194
_reflns_number_gt 6476
_reflns_number_total 7906
_reflns_threshold_expression >2sigma(I)
_cod_data_source_file ja071163rsi20070216_084259.cif
_cod_data_source_block 28a
_cod_database_code 4109684

loop_
_symmetry_equiv_pos_as_xyz
'x, y, z'
'-x, y, -z+1/2'
'x+1/2, y+1/2, z'
'-x+1/2, y+1/2, -z+1/2'
'-x, -y, -z'
'x, -y, z-1/2'
'-x+1/2, -y+1/2, -z'
'x+1/2, -y+1/2, z-1/2'

loop_
_atom_site_label
_atom_site_type_symbol
_atom_site_fract_x
_atom_site_fract_y
_atom_site_fract_z
_atom_site_U_iso_or_equiv
_atom_site_adp_type
_atom_site_occupancy
_atom_site_symmetry_multiplicity
_atom_site_calc_flag
P1 P 0.197283(14) 0.24213(3) 0.19428(2) 0.02065(10) Uani 1 1 d
O1 O 0.24824(4) 0.28987(8) 0.23431(6) 0.0299(2) Uani 1 1 d
O2 O 0.19302(4) 0.27831(8) 0.45282(6) 0.0304(2) Uani 1 1 d
O3 O 0.08240(4) 0.02201(7) 0.30909(5) 0.0229(2) Uani 1 1 d
O4 O -0.06121(5) 0.39096(9) 0.07297(7) 0.0407(3) Uani 1 1 d
N1 N 0.17916(5) -0.06493(10) 0.26752(8) 0.0305(3) Uani 1 1 d
C1 C 0.17026(5) 0.19213(10) 0.26414(7) 0.0196(3) Uani 1 1 d
C2 C 0.18971(6) 0.24231(10) 0.33148(8) 0.0233(3) Uani 1 1 d
C3 C 0.17226(6) 0.22190(10) 0.39099(8) 0.0229(3) Uani 1 1 d
C4 C 0.13541(5) 0.14929(10) 0.38527(8) 0.0217(3) Uani 1 1 d
C5 C 0.11703(5) 0.09704(9) 0.31885(7) 0.0193(3) Uani 1 1 d
C6 C 0.13301(5) 0.11768(9) 0.25662(7) 0.0179(3) Uani 1 1 d
C7 C 0.11614(5) 0.04974(9) 0.19146(7) 0.0185(3) Uani 1 1 d
C8 C 0.14314(5) -0.04005(10) 0.20060(8) 0.0221(3) Uani 1 1 d
C9 C 0.13268(6) -0.10440(11) 0.14035(9) 0.0274(3) Uani 1 1 d
C10 C 0.09690(6) -0.07988(11) 0.07258(9) 0.0286(3) Uani 1 1 d
C11 C 0.06963(6) 0.00673(11) 0.06347(8) 0.0253(3) Uani 1 1 d
C12 C 0.07780(5) 0.07140(10) 0.12336(7) 0.0198(3) Uani 1 1 d
C13 C 0.04321(5) 0.15767(10) 0.11275(7) 0.0217(3) Uani 1 1 d
C14 C 0.01982(6) 0.18335(11) 0.16585(8) 0.0252(3) Uani 1 1 d
C15 C -0.01553(6) 0.25993(11) 0.15452(9) 0.0278(3) Uani 1 1 d
C16 C -0.02773(6) 0.31326(11) 0.08906(9) 0.0300(3) Uani 1 1 d
C17 C -0.00551(6) 0.28808(13) 0.03453(9) 0.0335(4) Uani 1 1 d
C18 C 0.02902(6) 0.21126(12) 0.04624(8) 0.0285(3) Uani 1 1 d
C19 C -0.08122(8) 0.42297(13) 0.13005(11) 0.0395(4) Uani 1 1 d
C20 C 0.18101(7) 0.25318(12) 0.51838(9) 0.0312(3) Uani 1 1 d
C21 C 0.07179(6) -0.01528(11) 0.37399(8) 0.0247(3) Uani 1 1 d
C22 C 0.05365(6) -0.11881(10) 0.36057(8) 0.0246(3) Uani 1 1 d
C23 C 0.00115(6) -0.14262(12) 0.34318(9) 0.0299(3) Uani 1 1 d
C24 C -0.01439(7) -0.23922(13) 0.33696(10) 0.0394(4) Uani 1 1 d
C25 C 0.02208(8) -0.31199(14) 0.34822(11) 0.0466(5) Uani 1 1 d
C26 C 0.07436(9) -0.28897(14) 0.36397(13) 0.0511(5) Uani 1 1 d
C27 C 0.08995(7) -0.19267(12) 0.36996(11) 0.0383(4) Uani 1 1 d
C28 C 0.20575(6) 0.14560(10) 0.13331(8) 0.0233(3) Uani 1 1 d
C29 C 0.25471(7) 0.08697(13) 0.17543(9) 0.0343(4) Uani 1 1 d
C30 C 0.26349(8) 0.00268(13) 0.12851(11) 0.0402(4) Uani 1 1 d
C31 C 0.26595(7) 0.03673(14) 0.05332(11) 0.0387(4) Uani 1 1 d
C32 C 0.21745(7) 0.09428(13) 0.01225(9) 0.0361(4) Uani 1 1 d
C33 C 0.20973(7) 0.18084(12) 0.05843(9) 0.0288(3) Uani 1 1 d
C34 C 0.15010(6) 0.33257(10) 0.14121(8) 0.0240(3) Uani 1 1 d
C35 C 0.17869(7) 0.40756(12) 0.10805(11) 0.0366(4) Uani 1 1 d
C36 C 0.14169(9) 0.48796(14) 0.06636(12) 0.0440(5) Uani 1 1 d
C37 C 0.11785(8) 0.54050(13) 0.11817(11) 0.0400(4) Uani 1 1 d
C38 C 0.08791(7) 0.46868(13) 0.15004(11) 0.0378(4) Uani 1 1 d
C39 C 0.12240(7) 0.38412(12) 0.18991(9) 0.0307(3) Uani 1 1 d
H1N H 0.1878(8) -0.0211(15) 0.2995(12) 0.044(6) Uiso 1 1 d
H2N H 0.2005(7) -0.1103(14) 0.2688(10) 0.035(5) Uiso 1 1 d
H2 H 0.2146(7) 0.2890(13) 0.3369(10) 0.031(5) Uiso 1 1 d
H4 H 0.1231(6) 0.1356(12) 0.4256(9) 0.025(4) Uiso 1 1 d
H9 H 0.1519(6) -0.1685(12) 0.1485(9) 0.026(4) Uiso 1 1 d
H10 H 0.0898(7) -0.1253(14) 0.0326(11) 0.038(5) Uiso 1 1 d
H11 H 0.0435(7) 0.0204(12) 0.0170(10) 0.029(4) Uiso 1 1 d
H14 H 0.0280(7) 0.1438(12) 0.2126(10) 0.031(4) Uiso 1 1 d
H15 H -0.0337(7) 0.2741(12) 0.1915(10) 0.029(4) Uiso 1 1 d
H17 H -0.0149(7) 0.3277(14) -0.0123(11) 0.045(5) Uiso 1 1 d
H18 H 0.0439(7) 0.1942(13) 0.0061(10) 0.037(5) Uiso 1 1 d
H19A H -0.1041(8) 0.4818(16) 0.1101(12) 0.053(6) Uiso 1 1 d
H19B H -0.1010(8) 0.3682(17) 0.1448(12) 0.057(6) Uiso 1 1 d
H19C H -0.0527(8) 0.4450(14) 0.1757(11) 0.045(5) Uiso 1 1 d
H20A H 0.1439(8) 0.2651(13) 0.5103(11) 0.040(5) Uiso 1 1 d
H20B H 0.1883(7) 0.1856(13) 0.5302(10) 0.031(4) Uiso 1 1 d
H20C H 0.2023(7) 0.2937(14) 0.5565(11) 0.037(5) Uiso 1 1 d
H21A H 0.0464(6) 0.0250(12) 0.3851(9) 0.025(4) Uiso 1 1 d
H21B H 0.1032(7) -0.0135(12) 0.4157(10) 0.029(4) Uiso 1 1 d
H23 H -0.0242(7) -0.0933(14) 0.3357(10) 0.037(5) Uiso 1 1 d
H24 H -0.0507(9) -0.2543(15) 0.3244(12) 0.050(6) Uiso 1 1 d
H25 H 0.0110(8) -0.3758(16) 0.3458(12) 0.053(6) Uiso 1 1 d
H26 H 0.0989(10) -0.340(2) 0.3703(14) 0.079(8) Uiso 1 1 d
H27 H 0.1269(9) -0.1750(16) 0.3809(12) 0.055(6) Uiso 1 1 d
H28 H 0.1761(7) 0.1057(13) 0.1218(10) 0.034(5) Uiso 1 1 d
H29A H 0.2841(7) 0.1321(13) 0.1885(10) 0.034(5) Uiso 1 1 d
H29B H 0.2508(7) 0.0635(14) 0.2242(11) 0.043(5) Uiso 1 1 d
H30A H 0.2942(9) -0.0312(16) 0.1548(12) 0.056(6) Uiso 1 1 d
H30B H 0.2335(8) -0.0434(16) 0.1208(11) 0.050(6) Uiso 1 1 d
H31A H 0.2709(8) -0.0189(15) 0.0249(11) 0.047(6) Uiso 1 1 d
H31B H 0.2977(7) 0.0790(13) 0.0626(10) 0.037(5) Uiso 1 1 d
H32A H 0.2189(7) 0.1179(14) -0.0381(11) 0.042(5) Uiso 1 1 d
H32B H 0.1872(7) 0.0507(14) 0.0029(10) 0.039(5) Uiso 1 1 d
H33A H 0.2400(8) 0.2244(14) 0.0688(11) 0.043(5) Uiso 1 1 d
H33B H 0.1783(8) 0.2144(13) 0.0309(11) 0.038(5) Uiso 1 1 d
H34 H 0.1241(7) 0.3008(12) 0.1019(9) 0.027(4) Uiso 1 1 d
H35A H 0.1950(8) 0.3759(14) 0.0744(11) 0.044(5) Uiso 1 1 d
H35B H 0.2066(8) 0.4392(14) 0.1475(11) 0.044(5) Uiso 1 1 d
H36A H 0.1601(8) 0.5341(16) 0.0465(12) 0.056(6) Uiso 1 1 d
H36B H 0.1125(8) 0.4606(14) 0.0231(12) 0.046(6) Uiso 1 1 d
H37A H 0.1460(8) 0.5740(15) 0.1579(12) 0.050(6) Uiso 1 1 d
H37B H 0.0939(8) 0.5914(15) 0.0909(11) 0.050(6) Uiso 1 1 d
H38A H 0.0747(8) 0.5010(15) 0.1870(12) 0.048(6) Uiso 1 1 d
H38B H 0.0580(8) 0.4459(15) 0.1094(11) 0.045(5) Uiso 1 1 d
H39A H 0.1007(7) 0.3365(13) 0.2061(10) 0.036(5) Uiso 1 1 d
H39B H 0.1490(7) 0.4100(13) 0.2336(10) 0.034(5) Uiso 1 1 d

loop_
_atom_site_aniso_label
_atom_site_aniso_U_11
_atom_site_aniso_U_22
_atom_site_aniso_U_33
_atom_site_aniso_U_23
_atom_site_aniso_U_13
_atom_site_aniso_U_12
P1 0.02048(18) 0.02048(18) 0.02134(18) 0.00330(13) 0.00716(14) -0.00265(13)
O1 0.0257(5) 0.0317(6) 0.0314(6) 0.0035(4) 0.0078(4) -0.0090(4)
O2 0.0429(6) 0.0279(5) 0.0193(5) -0.0046(4) 0.0083(5) -0.0114(5)
O3 0.0266(5) 0.0247(5) 0.0191(5) -0.0006(4) 0.0097(4) -0.0070(4)
O4 0.0429(7) 0.0426(7) 0.0368(7) 0.0105(5) 0.0128(5) 0.0188(5)
N1 0.0313(7) 0.0261(7) 0.0316(7) -0.0008(6) 0.0066(6) 0.0118(6)
C1 0.0201(6) 0.0189(6) 0.0192(6) 0.0038(5) 0.0053(5) 0.0006(5)
C2 0.0251(7) 0.0212(7) 0.0218(7) 0.0012(5) 0.0048(6) -0.0042(6)
C3 0.0266(7) 0.0203(6) 0.0187(6) -0.0013(5) 0.0030(5) -0.0010(5)
C4 0.0262(7) 0.0214(7) 0.0180(6) 0.0013(5) 0.0077(5) 0.0007(5)
C5 0.0188(6) 0.0174(6) 0.0211(6) 0.0016(5) 0.0056(5) 0.0008(5)
C6 0.0182(6) 0.0177(6) 0.0171(6) 0.0007(5) 0.0045(5) 0.0021(5)
C7 0.0186(6) 0.0199(6) 0.0195(6) -0.0011(5) 0.0098(5) -0.0031(5)
C8 0.0215(6) 0.0224(7) 0.0258(7) -0.0004(5) 0.0122(6) -0.0015(5)
C9 0.0309(7) 0.0236(7) 0.0330(8) -0.0043(6) 0.0178(6) 0.0000(6)
C10 0.0306(8) 0.0314(8) 0.0278(8) -0.0117(6) 0.0151(6) -0.0064(6)
C11 0.0226(7) 0.0346(8) 0.0195(7) -0.0039(6) 0.0079(6) -0.0036(6)
C12 0.0183(6) 0.0236(7) 0.0196(6) -0.0009(5) 0.0089(5) -0.0038(5)
C13 0.0175(6) 0.0258(7) 0.0202(6) -0.0007(5) 0.0039(5) -0.0020(5)
C14 0.0237(7) 0.0288(7) 0.0224(7) 0.0023(6) 0.0063(6) 0.0002(6)
C15 0.0244(7) 0.0328(8) 0.0272(7) -0.0004(6) 0.0095(6) 0.0010(6)
C16 0.0251(7) 0.0317(8) 0.0298(8) 0.0030(6) 0.0042(6) 0.0037(6)
C17 0.0332(8) 0.0405(9) 0.0247(8) 0.0065(7) 0.0063(6) 0.0045(7)
C18 0.0278(7) 0.0350(8) 0.0217(7) 0.0009(6) 0.0064(6) 0.0014(6)
C19 0.0424(10) 0.0323(9) 0.0447(10) 0.0002(8) 0.0150(8) 0.0086(8)
C20 0.0412(9) 0.0312(8) 0.0205(7) -0.0045(6) 0.0092(7) -0.0057(7)
C21 0.0318(8) 0.0249(7) 0.0207(7) 0.0022(5) 0.0128(6) -0.0029(6)
C22 0.0299(7) 0.0249(7) 0.0201(7) 0.0026(5) 0.0096(6) -0.0029(6)
C23 0.0300(8) 0.0352(8) 0.0271(7) -0.0032(6) 0.0131(6) -0.0034(7)
C24 0.0400(9) 0.0446(10) 0.0382(9) -0.0096(7) 0.0189(8) -0.0187(8)
C25 0.0621(13) 0.0269(9) 0.0515(11) -0.0018(8) 0.0192(10) -0.0145(9)
C26 0.0509(12) 0.0267(9) 0.0685(14) 0.0026(9) 0.0086(10) 0.0050(8)
C27 0.0315(8) 0.0296(8) 0.0496(10) 0.0017(7) 0.0070(8) 0.0001(7)
C28 0.0221(7) 0.0236(7) 0.0262(7) 0.0033(6) 0.0107(6) -0.0010(6)
C29 0.0377(9) 0.0364(9) 0.0309(8) 0.0088(7) 0.0138(7) 0.0115(7)
C30 0.0452(10) 0.0343(9) 0.0462(10) 0.0099(8) 0.0217(8) 0.0154(8)
C31 0.0399(9) 0.0387(9) 0.0452(10) 0.0018(8) 0.0244(8) 0.0082(8)
C32 0.0400(9) 0.0422(10) 0.0309(9) -0.0006(7) 0.0180(7) 0.0041(8)
C33 0.0307(8) 0.0317(8) 0.0260(8) 0.0060(6) 0.0119(6) 0.0047(7)
C34 0.0242(7) 0.0231(7) 0.0243(7) 0.0046(6) 0.0073(6) 0.0006(6)
C35 0.0412(9) 0.0290(8) 0.0475(10) 0.0153(7) 0.0253(9) 0.0073(7)
C36 0.0552(12) 0.0337(9) 0.0495(11) 0.0205(8) 0.0256(10) 0.0126(9)
C37 0.0450(10) 0.0275(8) 0.0465(10) 0.0092(8) 0.0131(8) 0.0099(8)
C38 0.0376(9) 0.0335(9) 0.0448(10) 0.0060(8) 0.0167(8) 0.0114(7)
C39 0.0359(8) 0.0276(8) 0.0319(8) 0.0041(6) 0.0155(7) 0.0044(7)

loop_
_atom_type_symbol
_atom_type_description
_atom_type_scat_dispersion_real
_atom_type_scat_dispersion_imag
_atom_type_scat_source
C C 0.0033 0.0016 'International Tables Vol C Tables 4.2.6.8 and 6.1.1.4'
H H 0.0000 0.0000 'International Tables Vol C Tables 4.2.6.8 and 6.1.1.4'
N N 0.0061 0.0033 'International Tables Vol C Tables 4.2.6.8 and 6.1.1.4'
O O 0.0106 0.0060 'International Tables Vol C Tables 4.2.6.8 and 6.1.1.4'
P P 0.1023 0.0942 'International Tables Vol C Tables 4.2.6.8 and 6.1.1.4'

loop_
_geom_angle_atom_site_label_1
_geom_angle_atom_site_label_2
_geom_angle_atom_site_label_3
_geom_angle
O1 P1 C28 111.14(7)
O1 P1 C34 110.21(7)
C28 P1 C34 110.71(7)
O1 P1 C1 108.23(6)
C28 P1 C1 109.99(6)
C34 P1 C1 106.41(6)
C3 O2 C20 117.61(12)
C5 O3 C21 117.87(11)
C16 O4 C19 117.14(13)
C8 N1 H1N 116.2(14)
C8 N1 H2N 119.2(13)
H1N N1 H2N 118.9(19)
C2 C1 C6 119.99(12)
C2 C1 P1 110.60(10)
C6 C1 P1 129.34(10)
C3 C2 C1 121.11(13)
C3 C2 H2 118.8(11)
C1 C2 H2 120.0(11)
O2 C3 C2 115.41(12)
O2 C3 C4 124.28(13)
C2 C3 C4 120.30(13)
C3 C4 C5 118.76(13)
C3 C4 H4 120.6(10)
C5 C4 H4 120.7(10)
O3 C5 C4 122.91(12)
O3 C5 C6 114.79(11)
C4 C5 C6 122.31(12)
C5 C6 C1 117.48(12)
C5 C6 C7 117.98(11)
C1 C6 C7 123.80(11)
C12 C7 C8 119.83(12)
C12 C7 C6 124.39(12)
C8 C7 C6 115.73(11)
N1 C8 C9 119.59(13)
N1 C8 C7 121.08(13)
C9 C8 C7 119.34(13)
C10 C9 C8 120.16(14)
C10 C9 H9 121.9(9)
C8 C9 H9 117.9(9)
C9 C10 C11 120.94(14)
C9 C10 H10 118.8(11)
C11 C10 H10 120.1(11)
C10 C11 C12 120.41(14)
C10 C11 H11 119.5(10)
C12 C11 H11 120.0(10)
C11 C12 C7 119.16(13)
C11 C12 C13 117.93(12)
C7 C12 C13 122.83(12)
C14 C13 C18 117.20(13)
C14 C13 C12 121.08(12)
C18 C13 C12 121.48(12)
C15 C14 C13 121.85(14)
C15 C14 H14 119.6(10)
C13 C14 H14 118.5(10)
C16 C15 C14 119.63(14)
C16 C15 H15 119.7(10)
C14 C15 H15 120.5(10)
O4 C16 C15 124.32(14)
O4 C16 C17 116.04(14)
C15 C16 C17 119.65(14)
C18 C17 C16 120.02(15)
C18 C17 H17 121.7(11)
C16 C17 H17 118.3(11)
C17 C18 C13 121.62(14)
C17 C18 H18 118.4(11)
C13 C18 H18 120.0(11)
O4 C19 H19A 107.3(12)
O4 C19 H19B 109.8(12)
H19A C19 H19B 112.6(16)
O4 C19 H19C 112.0(11)
H19A C19 H19C 106.7(16)
H19B C19 H19C 108.4(17)
O2 C20 H20A 109.3(12)
O2 C20 H20B 110.7(11)
H20A C20 H20B 108.7(15)
O2 C20 H20C 105.6(11)
H20A C20 H20C 111.2(16)
H20B C20 H20C 111.3(15)
O3 C21 C22 109.66(11)
O3 C21 H21A 109.5(10)
C22 C21 H21A 111.6(10)
O3 C21 H21B 109.2(10)
C22 C21 H21B 108.6(10)
H21A C21 H21B 108.2(14)
C27 C22 C23 119.01(14)
C27 C22 C21 119.73(14)
C23 C22 C21 121.15(14)
C24 C23 C22 120.30(16)
C24 C23 H23 119.4(11)
C22 C23 H23 120.3(11)
C25 C24 C23 120.21(17)
C25 C24 H24 120.6(12)
C23 C24 H24 119.2(13)
C24 C25 C26 119.91(17)
C24 C25 H25 118.7(14)
C26 C25 H25 121.4(14)
C25 C26 C27 119.97(18)
C25 C26 H26 118.7(15)
C27 C26 H26 121.3(16)
C22 C27 C26 120.56(17)
C22 C27 H27 118.4(13)
C26 C27 H27 121.0(13)
C33 C28 C29 110.06(12)
C33 C28 P1 114.50(10)
C29 C28 P1 108.39(11)
C33 C28 H28 106.0(11)
C29 C28 H28 110.0(11)
P1 C28 H28 107.8(11)
C30 C29 C28 111.42(15)
C30 C29 H29A 111.5(11)
C28 C29 H29A 107.1(11)
C30 C29 H29B 111.6(11)
C28 C29 H29B 108.5(11)
H29A C29 H29B 106.5(15)
C31 C30 C29 111.84(15)
C31 C30 H30A 110.6(13)
C29 C30 H30A 110.1(13)
C31 C30 H30B 109.5(12)
C29 C30 H30B 107.3(12)
H30A C30 H30B 107.4(18)
C32 C31 C30 110.65(14)
C32 C31 H31A 112.1(12)
C30 C31 H31A 109.3(12)
C32 C31 H31B 109.7(10)
C30 C31 H31B 107.7(11)
H31A C31 H31B 107.1(16)
C31 C32 C33 111.51(15)
C31 C32 H32A 111.2(11)
C33 C32 H32A 109.8(11)
C31 C32 H32B 107.8(11)
C33 C32 H32B 108.8(11)
H32A C32 H32B 107.7(15)
C32 C33 C28 110.12(13)
C32 C33 H33A 109.5(11)
C28 C33 H33A 107.9(12)
C32 C33 H33B 108.8(11)
C28 C33 H33B 110.1(11)
H33A C33 H33B 110.5(16)
C39 C34 C35 109.83(13)
C39 C34 P1 111.81(10)
C35 C34 P1 109.12(10)
C39 C34 H34 107.6(10)
C35 C34 H34 109.3(10)
P1 C34 H34 109.1(10)
C36 C35 C34 111.45(14)
C36 C35 H35A 109.8(11)
C34 C35 H35A 110.7(11)
C36 C35 H35B 106.8(12)
C34 C35 H35B 110.7(12)
H35A C35 H35B 107.3(16)
C37 C36 C35 110.69(16)
C37 C36 H36A 108.6(13)
C35 C36 H36A 110.4(13)
C37 C36 H36B 108.6(11)
C35 C36 H36B 111.1(11)
H36A C36 H36B 107.4(17)
C36 C37 C38 109.62(15)
C36 C37 H37A 109.3(12)
C38 C37 H37A 112.1(12)
C36 C37 H37B 110.1(12)
C38 C37 H37B 109.2(12)
H37A C37 H37B 106.4(16)
C37 C38 C39 111.93(14)
C37 C38 H38A 110.3(12)
C39 C38 H38A 107.1(12)
C37 C38 H38B 108.0(12)
C39 C38 H38B 111.5(12)
H38A C38 H38B 108.0(17)
C38 C39 C34 113.08(14)
C38 C39 H39A 109.2(10)
C34 C39 H39A 109.3(10)
C38 C39 H39B 108.0(10)
C34 C39 H39B 108.1(10)
H39A C39 H39B 109.2(15)

loop_
_geom_bond_atom_site_label_1
_geom_bond_atom_site_label_2
_geom_bond_distance
P1 O1 1.4956(11)
P1 C28 1.8225(15)
P1 C34 1.8358(14)
P1 C1 1.8368(13)
O2 C3 1.3677(16)
O2 C20 1.4226(19)
O3 C5 1.3666(16)
O3 C21 1.4427(16)
O4 C16 1.3713(18)
O4 C19 1.424(2)
N1 C8 1.3725(19)
N1 H1N 0.83(2)
N1 H2N 0.85(2)
C1 C2 1.3973(19)
C1 C6 1.4119(18)
C2 C3 1.382(2)
C2 H2 0.913(18)
C3 C4 1.391(2)
C4 C5 1.3959(19)
C4 H4 0.945(17)
C5 C6 1.4074(18)
C6 C7 1.4993(18)
C7 C12 1.4047(18)
C7 C8 1.4181(19)
C8 C9 1.401(2)
C9 C10 1.380(2)
C9 H9 1.011(17)
C10 C11 1.384(2)
C10 H10 0.953(19)
C11 C12 1.4031(19)
C11 H11 0.956(18)
C12 C13 1.4852(19)
C13 C14 1.393(2)
C13 C18 1.404(2)
C14 C15 1.393(2)
C14 H14 1.002(17)
C15 C16 1.387(2)
C15 H15 0.994(18)
C16 C17 1.394(2)
C17 C18 1.381(2)
C17 H17 1.00(2)
C18 H18 0.996(19)
C19 H19A 1.02(2)
C19 H19B 1.01(2)
C19 H19C 1.01(2)
C20 H20A 0.98(2)
C20 H20B 0.963(18)
C20 H20C 0.95(2)
C21 C22 1.503(2)
C21 H21A 0.956(17)
C21 H21B 0.958(18)
C22 C27 1.385(2)
C22 C23 1.389(2)
C23 C24 1.389(2)
C23 H23 0.944(19)
C24 C25 1.374(3)
C24 H24 0.96(2)
C25 C26 1.384(3)
C25 H25 0.92(2)
C26 C27 1.385(3)
C26 H26 0.95(3)
C27 H27 0.98(2)
C28 C33 1.535(2)
C28 C29 1.538(2)
C28 H28 0.938(18)
C29 C30 1.526(2)
C29 H29A 0.977(18)
C29 H29B 1.01(2)
C30 C31 1.521(3)
C30 H30A 0.94(2)
C30 H30B 1.00(2)
C31 C32 1.517(2)
C31 H31A 0.97(2)
C31 H31B 1.005(19)
C32 C33 1.532(2)
C32 H32A 1.02(2)
C32 H32B 0.983(19)
C33 H33A 0.98(2)
C33 H33B 0.962(19)
C34 C39 1.535(2)
C34 C35 1.539(2)
C34 H34 0.952(17)
C35 C36 1.531(2)
C35 H35A 0.98(2)
C35 H35B 0.98(2)
C36 C37 1.518(3)
C36 H36A 0.96(2)
C36 H36B 1.01(2)
C37 C38 1.520(3)
C37 H37A 1.00(2)
C37 H37B 0.98(2)
C38 C39 1.532(2)
C38 H38A 0.99(2)
C38 H38B 0.97(2)
C39 H39A 0.992(19)
C39 H39B 0.975(18)

loop_
_geom_hbond_atom_site_label_D
_geom_hbond_atom_site_label_H
_geom_hbond_atom_site_label_A
_geom_hbond_distance_DH
_geom_hbond_distance_HA
_geom_hbond_distance_DA
_geom_hbond_angle_DHA
_geom_hbond_site_symmetry_A
N1 H2N O1 0.85(2) 1.97(2) 2.8094(17) 175.4(18) 4_545

loop_
_cod_related_entry_id
_cod_related_entry_database
_cod_related_entry_code
1 ChemSpider 30660363
